data_4343390
loop_
_publ_author_name
'Petrov, Alex R.'
'Derheim, Anatoli'
'Oetzel, Jan'
'Leibold, Michael'
'Bruhn, Clemens'
'Scheerer, Stefan'
'O\&swald, Steffen'
'Winter, Rainer F.'
'Siemeling, Ulrich'

_publ_section_title
;
 A Stable Planar-Chiral N-Heterocyclic Carbene with a 1,1'-Ferrocenediyl
 Backbone.
;
_journal_issue 13
_journal_name_full 'Inorganic chemistry'
_journal_page_first 6657
_journal_page_last 6670
_journal_paper_doi 10.1021/acs.inorgchem.5b01064
_journal_volume 54
_journal_year 2015
_chemical_formula_sum 'C24 H42 Fe Si2'
_chemical_formula_weight 442.61
_chemical_name_systematic
; 
 ? 
;
_space_group_IT_number 114
_symmetry_cell_setting tetragonal
_symmetry_Int_Tables_number 114
_symmetry_space_group_name_Hall 'P -4 2n'
_symmetry_space_group_name_H-M 'P -4 21 c'
_atom_sites_solution_hydrogens geom
_atom_sites_solution_primary direct
_atom_sites_solution_secondary difmap
_audit_creation_method SHELXL-97
_cell_angle_alpha 90.00
_cell_angle_beta 90.00
_cell_angle_gamma 90.00
_cell_formula_units_Z 8
_cell_length_a 16.9122(6)
_cell_length_b 16.9122(6)
_cell_length_c 17.8911(6)
_cell_measurement_reflns_used 29578
_cell_measurement_temperature 143(2)
_cell_measurement_theta_max 25.28
_cell_measurement_theta_min 1.20
_cell_volume 5117.3(3)
_computing_structure_refinement 'SHELXL-97 (Sheldrick, 1997)'
_computing_structure_solution 'SHELXS-97 (Sheldrick, 1990)'
_diffrn_ambient_temperature 143(2)
_diffrn_detector 'image plate (34 cm diameter)'
_diffrn_detector_area_resol_mean 6.67
_diffrn_detector_type STOE
_diffrn_measured_fraction_theta_full 0.983
_diffrn_measured_fraction_theta_max 0.983
_diffrn_measurement_details ' 180 frames, detector distance = 138 mm'
_diffrn_measurement_device '2-circle goniometer'
_diffrn_measurement_device_type 'STOE IPDS 2'
_diffrn_measurement_method 'rotation method'
_diffrn_radiation_collimation '0.5 mm diameter, multiple pinhole'
_diffrn_radiation_monochromator 'plane graphite'
_diffrn_radiation_polarisn_norm 0
_diffrn_radiation_type 'Mo K\a'
_diffrn_radiation_wavelength 0.71073
_diffrn_reflns_av_R_equivalents 0.0351
_diffrn_reflns_av_sigmaI/netI 0.0256
_diffrn_reflns_limit_h_max 19
_diffrn_reflns_limit_h_min -19
_diffrn_reflns_limit_k_max 19
_diffrn_reflns_limit_k_min -19
_diffrn_reflns_limit_l_max 19
_diffrn_reflns_limit_l_min -21
_diffrn_reflns_number 30646
_diffrn_reflns_theta_full 24.97
_diffrn_reflns_theta_max 24.97
_diffrn_reflns_theta_min 1.66
_diffrn_source 'sealed X-ray tube, 12 x 0.4 mm long-fine focus'
_diffrn_source_current 0.000
_diffrn_source_power 0.000
_diffrn_source_voltage 0
_diffrn_standards_decay_% 0
_exptl_absorpt_coefficient_mu 0.690
_exptl_absorpt_correction_T_max 0.8850
_exptl_absorpt_correction_T_min 0.8209
_exptl_absorpt_correction_type integration
_exptl_absorpt_process_details 'X-red ver.1.58 (Stoe & Cie, 2012)'
_exptl_crystal_colour orange
_exptl_crystal_density_diffrn 1.149
_exptl_crystal_density_method 'not measured'
_exptl_crystal_description block
_exptl_crystal_F_000 1920
_exptl_crystal_size_max 0.48
_exptl_crystal_size_mid 0.28
_exptl_crystal_size_min 0.20
_refine_diff_density_max 0.779
_refine_diff_density_min -0.281
_refine_diff_density_rms 0.057
_refine_ls_abs_structure_details 'Flack H D (1983), Acta Cryst. A39, 876-881'
_refine_ls_abs_structure_Flack 0.438(14)
_refine_ls_extinction_method none
_refine_ls_goodness_of_fit_ref 1.007
_refine_ls_hydrogen_treatment constr
_refine_ls_matrix_type full
_refine_ls_number_parameters 257
_refine_ls_number_reflns 4414
_refine_ls_number_restraints 0
_refine_ls_restrained_S_all 1.007
_refine_ls_R_factor_all 0.0350
_refine_ls_R_factor_gt 0.0302
_refine_ls_shift/su_max 0.000
_refine_ls_shift/su_mean 0.000
_refine_ls_structure_factor_coef Fsqd
_refine_ls_weighting_details 'calc w=1/[\s^2^(Fo^2^)+(0.0518P)^2^+0.0000P] where P=(Fo^2^+2Fc^2^)/3'
_refine_ls_weighting_scheme calc
_refine_ls_wR_factor_gt 0.0708
_refine_ls_wR_factor_ref 0.0733
_reflns_number_gt 3958
_reflns_number_total 4414
_reflns_threshold_expression >2sigma(I)
_cod_data_source_file ic5b01064_si_002.cif
_cod_data_source_block i1216
_cod_depositor_comments 'Adding full bibliography for 4343389--4343397.cif.'
_cod_database_code 4343390

loop_
_symmetry_equiv_pos_as_xyz
'x, y, z'
'x+1/2, -y+1/2, -z+1/2'
'-x, -y, z'
'-x+1/2, y+1/2, -z+1/2'
'-y+1/2, -x+1/2, z+1/2'
'-y, x, -z'
'y, -x, -z'
'y+1/2, x+1/2, z+1/2'

loop_
_atom_site_label
_atom_site_type_symbol
_atom_site_fract_x
_atom_site_fract_y
_atom_site_fract_z
_atom_site_U_iso_or_equiv
_atom_site_adp_type
_atom_site_occupancy
_atom_site_symmetry_multiplicity
_atom_site_calc_flag
_atom_site_refinement_flags
C1 C -0.44902(14) -0.09624(14) 0.00118(17) 0.0282(5) Uani 1 1 d .
C2 C -0.53357(14) -0.10597(14) -0.00486(17) 0.0284(5) Uani 1 1 d .
H2A H -0.5687 -0.1120 0.0362 0.034 Uiso 1 1 calc R
C3 C -0.55698(15) -0.10515(14) -0.08248(15) 0.0289(6) Uani 1 1 d .
C4 C -0.48520(14) -0.09497(14) -0.12484(14) 0.0296(6) Uani 1 1 d .
H4A H -0.4818 -0.0922 -0.1778 0.036 Uiso 1 1 calc R
C5 C -0.42033(15) -0.08979(14) -0.07467(15) 0.0304(6) Uani 1 1 d .
H5A H -0.3666 -0.0831 -0.0887 0.036 Uiso 1 1 calc R
C6 C -0.28478(16) -0.13395(19) 0.05793(18) 0.0441(7) Uani 1 1 d .
H6A H -0.2872 -0.1838 0.0301 0.053 Uiso 1 1 calc R
H6B H -0.2513 -0.1407 0.1022 0.053 Uiso 1 1 calc R
H6C H -0.2624 -0.0926 0.0259 0.053 Uiso 1 1 calc R
C7 C -0.37881(15) -0.01056(17) 0.14308(16) 0.0404(6) Uani 1 1 d .
H7A H -0.3524 0.0299 0.1128 0.048 Uiso 1 1 calc R
H7B H -0.3480 -0.0203 0.1886 0.048 Uiso 1 1 calc R
H7C H -0.4318 0.0078 0.1567 0.048 Uiso 1 1 calc R
C8 C -0.4299(2) -0.1827(2) 0.14916(19) 0.0545(8) Uani 1 1 d .
H8C H -0.3978 -0.1878 0.1945 0.065 Uiso 1 1 calc R
H8B H -0.4305 -0.2332 0.1224 0.065 Uiso 1 1 calc R
H8A H -0.4841 -0.1681 0.1629 0.065 Uiso 1 1 calc R
C9 C -0.63875(14) -0.12191(14) -0.11413(15) 0.0316(6) Uani 1 1 d .
C10 C -0.65384(18) -0.07595(19) -0.18685(17) 0.0458(7) Uani 1 1 d .
H10A H -0.6472 -0.0192 -0.1776 0.055 Uiso 1 1 calc R
H10B H -0.7078 -0.0862 -0.2042 0.055 Uiso 1 1 calc R
H10C H -0.6161 -0.0931 -0.2251 0.055 Uiso 1 1 calc R
C11 C -0.64244(18) -0.21202(16) -0.1313(2) 0.0500(8) Uani 1 1 d .
H11A H -0.6003 -0.2259 -0.1666 0.060 Uiso 1 1 calc R
H11B H -0.6939 -0.2249 -0.1534 0.060 Uiso 1 1 calc R
H11C H -0.6354 -0.2420 -0.0849 0.060 Uiso 1 1 calc R
C12 C -0.70334(16) -0.10240(16) -0.05655(18) 0.0389(7) Uani 1 1 d .
H12C H -0.7553 -0.1149 -0.0776 0.047 Uiso 1 1 calc R
H12B H -0.7010 -0.0460 -0.0440 0.047 Uiso 1 1 calc R
H12A H -0.6948 -0.1339 -0.0113 0.047 Uiso 1 1 calc R
C13 C -0.60651(14) -0.54874(14) -0.18993(15) 0.0275(5) Uani 1 1 d .
C14 C -0.60967(14) -0.53094(15) -0.26890(16) 0.0278(5) Uani 1 1 d .
H14A H -0.6188 -0.5686 -0.3073 0.033 Uiso 1 1 calc R
C15 C -0.59707(13) -0.44827(14) -0.28072(15) 0.0260(5) Uani 1 1 d .
C16 C -0.58505(14) -0.41434(14) -0.20785(15) 0.0301(6) Uani 1 1 d .
H16A H -0.5746 -0.3601 -0.1979 0.036 Uiso 1 1 calc R
C17 C -0.59123(14) -0.47456(14) -0.15344(15) 0.0299(6) Uani 1 1 d .
H17A H -0.5861 -0.4672 -0.1010 0.036 Uiso 1 1 calc R
C18 C -0.61912(19) -0.72767(15) -0.21236(17) 0.0435(7) Uani 1 1 d .
H18A H -0.6560 -0.7180 -0.2536 0.052 Uiso 1 1 calc R
H18B H -0.6324 -0.7779 -0.1881 0.052 Uiso 1 1 calc R
H18C H -0.5650 -0.7302 -0.2319 0.052 Uiso 1 1 calc R
C19 C -0.72968(18) -0.64281(18) -0.10447(19) 0.0473(8) Uani 1 1 d .
H19A H -0.7343 -0.5990 -0.0689 0.057 Uiso 1 1 calc R
H19B H -0.7412 -0.6927 -0.0789 0.057 Uiso 1 1 calc R
H19C H -0.7674 -0.6352 -0.1454 0.057 Uiso 1 1 calc R
C20 C -0.5572(2) -0.66268(19) -0.06312(18) 0.0493(8) Uani 1 1 d .
H20C H -0.5687 -0.7139 -0.0399 0.059 Uiso 1 1 calc R
H20B H -0.5638 -0.6205 -0.0261 0.059 Uiso 1 1 calc R
H20A H -0.5026 -0.6625 -0.0815 0.059 Uiso 1 1 calc R
C21 C -0.60879(14) -0.40171(14) -0.35288(16) 0.0293(5) Uani 1 1 d .
C22 C -0.68948(19) -0.3591(2) -0.3462(2) 0.0553(9) Uani 1 1 d .
H22A H -0.7313 -0.3983 -0.3382 0.066 Uiso 1 1 calc R
H22B H -0.7001 -0.3297 -0.3923 0.066 Uiso 1 1 calc R
H22C H -0.6881 -0.3224 -0.3038 0.066 Uiso 1 1 calc R
C23 C -0.5429(2) -0.34028(18) -0.3655(2) 0.0540(9) Uani 1 1 d .
H23A H -0.5421 -0.3028 -0.3237 0.065 Uiso 1 1 calc R
H23B H -0.5529 -0.3116 -0.4122 0.065 Uiso 1 1 calc R
H23C H -0.4917 -0.3673 -0.3687 0.065 Uiso 1 1 calc R
C24 C -0.61181(17) -0.45681(17) -0.42148(16) 0.0402(6) Uani 1 1 d .
H24A H -0.5626 -0.4873 -0.4244 0.048 Uiso 1 1 calc R
H24B H -0.6180 -0.4251 -0.4669 0.048 Uiso 1 1 calc R
H24C H -0.6567 -0.4930 -0.4166 0.048 Uiso 1 1 calc R
Fe1 Fe -0.5000 0.0000 -0.05466(2) 0.02447(11) Uani 1 2 d S
Fe2 Fe -0.5000 -0.5000 -0.22436(2) 0.02275(11) Uani 1 2 d S
Si1 Si -0.38689(4) -0.10459(4) 0.08780(4) 0.02957(16) Uani 1 1 d .
Si2 Si -0.62660(4) -0.64579(4) -0.14303(4) 0.03023(17) Uani 1 1 d .

loop_
_atom_site_aniso_label
_atom_site_aniso_U_11
_atom_site_aniso_U_22
_atom_site_aniso_U_33
_atom_site_aniso_U_23
_atom_site_aniso_U_13
_atom_site_aniso_U_12
C1 0.0288(12) 0.0246(12) 0.0313(14) -0.0010(12) 0.0030(12) 0.0031(10)
C2 0.0339(12) 0.0207(11) 0.0307(14) 0.0043(11) 0.0045(12) -0.0011(9)
C3 0.0345(14) 0.0211(12) 0.0312(15) -0.0046(11) -0.0021(11) 0.0036(10)
C4 0.0366(15) 0.0280(12) 0.0242(13) -0.0056(10) 0.0013(11) 0.0054(10)
C5 0.0306(13) 0.0270(12) 0.0336(16) -0.0034(11) 0.0022(11) 0.0045(10)
C6 0.0350(15) 0.0541(18) 0.0431(18) -0.0004(15) -0.0038(13) 0.0103(13)
C7 0.0355(13) 0.0508(16) 0.0349(14) -0.0064(14) -0.0106(12) 0.0057(13)
C8 0.0551(19) 0.062(2) 0.047(2) 0.0223(17) -0.0113(16) -0.0125(15)
C9 0.0312(13) 0.0297(13) 0.0340(14) -0.0064(11) -0.0064(11) 0.0059(10)
C10 0.0429(16) 0.0567(18) 0.0378(17) -0.0104(15) -0.0150(14) 0.0049(13)
C11 0.0424(16) 0.0341(15) 0.074(2) -0.0172(15) -0.0173(16) 0.0005(12)
C12 0.0306(13) 0.0362(15) 0.0499(19) -0.0025(13) -0.0039(13) 0.0011(11)
C13 0.0236(12) 0.0275(13) 0.0315(14) 0.0001(11) 0.0030(11) 0.0017(10)
C14 0.0228(12) 0.0294(12) 0.0313(15) -0.0060(11) -0.0008(11) 0.0004(9)
C15 0.0190(11) 0.0274(12) 0.0316(15) 0.0005(11) -0.0021(10) 0.0020(9)
C16 0.0276(12) 0.0247(12) 0.0381(16) -0.0055(11) 0.0005(11) 0.0058(10)
C17 0.0274(12) 0.0329(13) 0.0295(14) -0.0027(10) 0.0020(11) 0.0031(10)
C18 0.0556(18) 0.0329(14) 0.0418(18) -0.0007(13) 0.0104(14) -0.0032(13)
C19 0.0456(17) 0.0408(16) 0.056(2) 0.0084(14) 0.0182(15) -0.0025(13)
C20 0.0586(19) 0.0518(18) 0.0376(18) 0.0124(14) -0.0026(15) -0.0060(15)
C21 0.0274(12) 0.0260(12) 0.0344(15) 0.0063(11) -0.0067(11) 0.0010(9)
C22 0.058(2) 0.061(2) 0.047(2) 0.0063(16) -0.0087(16) 0.0272(16)
C23 0.065(2) 0.0457(17) 0.051(2) 0.0245(15) -0.0234(17) -0.0219(15)
C24 0.0437(16) 0.0449(16) 0.0321(16) 0.0049(13) -0.0056(13) 0.0005(13)
Fe1 0.0256(2) 0.0235(2) 0.0243(2) 0.000 0.000 0.0017(2)
Fe2 0.0224(2) 0.0209(2) 0.0249(2) 0.000 0.000 0.0006(2)
Si1 0.0281(3) 0.0329(4) 0.0277(4) 0.0040(3) -0.0022(3) 0.0021(3)
Si2 0.0326(4) 0.0290(3) 0.0291(4) 0.0032(3) 0.0059(3) 0.0004(3)

loop_
_atom_type_symbol
_atom_type_description
_atom_type_scat_dispersion_real
_atom_type_scat_dispersion_imag
_atom_type_scat_source
C C 0.0033 0.0016 'International Tables Vol C Tables 4.2.6.8 and 6.1.1.4'
H H 0.0000 0.0000 'International Tables Vol C Tables 4.2.6.8 and 6.1.1.4'
Fe Fe 0.3463 0.8444 'International Tables Vol C Tables 4.2.6.8 and 6.1.1.4'
Si Si 0.0817 0.0704 'International Tables Vol C Tables 4.2.6.8 and 6.1.1.4'

loop_
_geom_angle_atom_site_label_1
_geom_angle_atom_site_label_2
_geom_angle_atom_site_label_3
_geom_angle
_geom_angle_site_symmetry_1
_geom_angle_site_symmetry_3
C2 C1 C5 105.7(3) . .
C2 C1 Si1 127.4(2) . .
C5 C1 Si1 126.34(18) . .
C2 C1 Fe1 69.22(15) . .
C5 C1 Fe1 68.40(15) . .
Si1 C1 Fe1 133.02(13) . .
C1 C2 C3 110.0(3) . .
C1 C2 Fe1 70.34(15) . .
C3 C2 Fe1 69.80(14) . .
C1 C2 H2A 125.0 . .
C3 C2 H2A 125.0 . .
Fe1 C2 H2A 126.5 . .
C4 C3 C2 106.0(2) . .
C4 C3 C9 126.3(2) . .
C2 C3 C9 127.3(2) . .
C4 C3 Fe1 68.53(14) . .
C2 C3 Fe1 69.61(13) . .
C9 C3 Fe1 131.97(17) . .
C5 C4 C3 109.0(2) . .
C5 C4 Fe1 70.10(14) . .
C3 C4 Fe1 70.69(14) . .
C5 C4 H4A 125.5 . .
C3 C4 H4A 125.5 . .
Fe1 C4 H4A 125.3 . .
C4 C5 C1 109.2(2) . .
C4 C5 Fe1 69.52(13) . .
C1 C5 Fe1 70.92(14) . .
C4 C5 H5A 125.4 . .
C1 C5 H5A 125.4 . .
Fe1 C5 H5A 125.8 . .
Si1 C6 H6A 109.5 . .
Si1 C6 H6B 109.5 . .
H6A C6 H6B 109.5 . .
Si1 C6 H6C 109.5 . .
H6A C6 H6C 109.5 . .
H6B C6 H6C 109.5 . .
Si1 C7 H7A 109.5 . .
Si1 C7 H7B 109.5 . .
H7A C7 H7B 109.5 . .
Si1 C7 H7C 109.5 . .
H7A C7 H7C 109.5 . .
H7B C7 H7C 109.5 . .
Si1 C8 H8C 109.5 . .
Si1 C8 H8B 109.5 . .
H8C C8 H8B 109.5 . .
Si1 C8 H8A 109.5 . .
H8C C8 H8A 109.5 . .
H8B C8 H8A 109.5 . .
C3 C9 C12 110.9(2) . .
C3 C9 C10 111.8(2) . .
C12 C9 C10 109.9(2) . .
C3 C9 C11 107.01(19) . .
C12 C9 C11 108.3(2) . .
C10 C9 C11 108.7(2) . .
C9 C10 H10A 109.5 . .
C9 C10 H10B 109.5 . .
H10A C10 H10B 109.5 . .
C9 C10 H10C 109.5 . .
H10A C10 H10C 109.5 . .
H10B C10 H10C 109.5 . .
C9 C11 H11A 109.5 . .
C9 C11 H11B 109.5 . .
H11A C11 H11B 109.5 . .
C9 C11 H11C 109.5 . .
H11A C11 H11C 109.5 . .
H11B C11 H11C 109.5 . .
C9 C12 H12C 109.5 . .
C9 C12 H12B 109.5 . .
H12C C12 H12B 109.5 . .
C9 C12 H12A 109.5 . .
H12C C12 H12A 109.5 . .
H12B C12 H12A 109.5 . .
C17 C13 C14 105.6(2) . .
C17 C13 Si2 126.39(19) . .
C14 C13 Si2 127.82(19) . .
C17 C13 Fe2 68.41(14) . .
C14 C13 Fe2 70.07(14) . .
Si2 C13 Fe2 129.66(12) . .
C15 C14 C13 110.0(2) . .
C15 C14 Fe2 71.26(15) . .
C13 C14 Fe2 69.27(14) . .
C15 C14 H14A 125.0 . .
C13 C14 H14A 125.0 . .
Fe2 C14 H14A 126.1 . .
C14 C15 C16 106.1(2) . .
C14 C15 C21 127.6(2) . .
C16 C15 C21 125.4(2) . .
C14 C15 Fe2 68.95(15) . .
C16 C15 Fe2 67.88(14) . .
C21 C15 Fe2 135.86(17) . .
C17 C16 C15 109.1(2) . .
C17 C16 Fe2 69.14(14) . .
C15 C16 Fe2 71.86(14) . .
C17 C16 H16A 125.5 . .
C15 C16 H16A 125.5 . .
Fe2 C16 H16A 125.1 . .
C16 C17 C13 109.2(2) . .
C16 C17 Fe2 70.61(14) . .
C13 C17 Fe2 70.73(14) . .
C16 C17 H17A 125.4 . .
C13 C17 H17A 125.4 . .
Fe2 C17 H17A 124.9 . .
Si2 C18 H18A 109.5 . .
Si2 C18 H18B 109.5 . .
H18A C18 H18B 109.5 . .
Si2 C18 H18C 109.5 . .
H18A C18 H18C 109.5 . .
H18B C18 H18C 109.5 . .
Si2 C19 H19A 109.5 . .
Si2 C19 H19B 109.5 . .
H19A C19 H19B 109.5 . .
Si2 C19 H19C 109.5 . .
H19A C19 H19C 109.5 . .
H19B C19 H19C 109.5 . .
Si2 C20 H20C 109.5 . .
Si2 C20 H20B 109.5 . .
H20C C20 H20B 109.5 . .
Si2 C20 H20A 109.5 . .
H20C C20 H20A 109.5 . .
H20B C20 H20A 109.5 . .
C15 C21 C23 112.2(2) . .
C15 C21 C24 111.5(2) . .
C23 C21 C24 108.4(2) . .
C15 C21 C22 106.8(2) . .
C23 C21 C22 109.6(2) . .
C24 C21 C22 108.3(2) . .
C21 C22 H22A 109.5 . .
C21 C22 H22B 109.5 . .
H22A C22 H22B 109.5 . .
C21 C22 H22C 109.5 . .
H22A C22 H22C 109.5 . .
H22B C22 H22C 109.5 . .
C21 C23 H23A 109.5 . .
C21 C23 H23B 109.5 . .
H23A C23 H23B 109.5 . .
C21 C23 H23C 109.5 . .
H23A C23 H23C 109.5 . .
H23B C23 H23C 109.5 . .
C21 C24 H24A 109.5 . .
C21 C24 H24B 109.5 . .
H24A C24 H24B 109.5 . .
C21 C24 H24C 109.5 . .
H24A C24 H24C 109.5 . .
H24B C24 H24C 109.5 . .
C4 Fe1 C4 104.63(14) 3_455 .
C4 Fe1 C5 40.38(10) 3_455 3_455
C4 Fe1 C5 123.33(10) . 3_455
C4 Fe1 C5 123.33(10) 3_455 .
C4 Fe1 C5 40.38(10) . .
C5 Fe1 C5 160.00(15) 3_455 .
C4 Fe1 C2 67.76(11) 3_455 3_455
C4 Fe1 C2 154.44(10) . 3_455
C5 Fe1 C2 67.55(10) 3_455 3_455
C5 Fe1 C2 122.04(10) . 3_455
C4 Fe1 C2 154.44(10) 3_455 .
C4 Fe1 C2 67.75(11) . .
C5 Fe1 C2 122.04(10) 3_455 .
C5 Fe1 C2 67.55(10) . .
C2 Fe1 C2 129.29(16) 3_455 .
C4 Fe1 C3 40.78(10) 3_455 3_455
C4 Fe1 C3 117.72(10) . 3_455
C5 Fe1 C3 68.41(10) 3_455 3_455
C5 Fe1 C3 106.56(10) . 3_455
C2 Fe1 C3 40.59(11) 3_455 3_455
C2 Fe1 C3 164.59(10) . 3_455
C4 Fe1 C3 117.72(10) 3_455 .
C4 Fe1 C3 40.77(10) . .
C5 Fe1 C3 106.56(10) 3_455 .
C5 Fe1 C3 68.41(10) . .
C2 Fe1 C3 164.59(10) 3_455 .
C2 Fe1 C3 40.59(11) . .
C3 Fe1 C3 152.35(15) 3_455 .
C4 Fe1 C1 68.53(10) 3_455 3_455
C4 Fe1 C1 161.63(10) . 3_455
C5 Fe1 C1 40.69(11) 3_455 3_455
C5 Fe1 C1 157.50(10) . 3_455
C2 Fe1 C1 40.44(9) 3_455 3_455
C2 Fe1 C1 110.65(10) . 3_455
C3 Fe1 C1 68.97(10) 3_455 3_455
C3 Fe1 C1 125.93(10) . 3_455
C4 Fe1 C1 161.63(10) 3_455 .
C4 Fe1 C1 68.53(10) . .
C5 Fe1 C1 157.51(10) 3_455 .
C5 Fe1 C1 40.68(11) . .
C2 Fe1 C1 110.65(10) 3_455 .
C2 Fe1 C1 40.44(9) . .
C3 Fe1 C1 125.93(10) 3_455 .
C3 Fe1 C1 68.97(10) . .
C1 Fe1 C1 123.04(16) 3_455 .
C17 Fe2 C17 103.23(15) 3_445 .
C17 Fe2 C16 125.84(10) 3_445 .
C17 Fe2 C16 40.24(10) . .
C17 Fe2 C16 40.24(10) 3_445 3_445
C17 Fe2 C16 125.84(10) . 3_445
C16 Fe2 C16 163.54(15) . 3_445
C17 Fe2 C13 112.80(10) 3_445 .
C17 Fe2 C13 40.86(10) . .
C16 Fe2 C13 68.35(10) . .
C16 Fe2 C13 106.50(10) 3_445 .
C17 Fe2 C13 40.86(10) 3_445 3_445
C17 Fe2 C13 112.80(10) . 3_445
C16 Fe2 C13 106.49(10) . 3_445
C16 Fe2 C13 68.35(10) 3_445 3_445
C13 Fe2 C13 145.46(15) . 3_445
C17 Fe2 C14 148.86(10) 3_445 .
C17 Fe2 C14 67.58(10) . .
C16 Fe2 C14 67.09(10) . .
C16 Fe2 C14 119.91(10) 3_445 .
C13 Fe2 C14 40.66(10) . .
C13 Fe2 C14 170.21(10) 3_445 .
C17 Fe2 C14 67.58(10) 3_445 3_445
C17 Fe2 C14 148.86(10) . 3_445
C16 Fe2 C14 119.91(10) . 3_445
C16 Fe2 C14 67.09(10) 3_445 3_445
C13 Fe2 C14 170.21(10) . 3_445
C13 Fe2 C14 40.66(10) 3_445 3_445
C14 Fe2 C14 135.07(15) . 3_445
C17 Fe2 C15 165.65(10) 3_445 .
C17 Fe2 C15 67.86(11) . .
C16 Fe2 C15 40.26(11) . .
C16 Fe2 C15 154.11(10) 3_445 .
C13 Fe2 C15 68.41(10) . .
C13 Fe2 C15 130.61(9) 3_445 .
C14 Fe2 C15 39.79(9) . .
C14 Fe2 C15 113.84(10) 3_445 .
C17 Fe2 C15 67.86(11) 3_445 3_445
C17 Fe2 C15 165.65(10) . 3_445
C16 Fe2 C15 154.11(10) . 3_445
C16 Fe2 C15 40.26(11) 3_445 3_445
C13 Fe2 C15 130.61(9) . 3_445
C13 Fe2 C15 68.41(10) 3_445 3_445
C14 Fe2 C15 113.84(10) . 3_445
C14 Fe2 C15 39.79(9) 3_445 3_445
C15 Fe2 C15 123.08(15) . 3_445
C8 Si1 C6 109.85(15) . .
C8 Si1 C1 108.71(13) . .
C6 Si1 C1 107.47(13) . .
C8 Si1 C7 108.55(16) . .
C6 Si1 C7 107.90(13) . .
C1 Si1 C7 114.31(11) . .
C18 Si2 C20 110.63(14) . .
C18 Si2 C13 109.91(12) . .
C20 Si2 C13 111.22(13) . .
C18 Si2 C19 109.14(14) . .
C20 Si2 C19 107.82(15) . .
C13 Si2 C19 108.04(12) . .

loop_
_geom_bond_atom_site_label_1
_geom_bond_atom_site_label_2
_geom_bond_distance
_geom_bond_site_symmetry_2
C1 C2 1.443(3) .
C1 C5 1.445(4) .
C1 Si1 1.878(3) .
C1 Fe1 2.095(3) .
C2 C3 1.444(4) .
C2 Fe1 2.080(2) .
C2 H2A 0.9500 .
C3 C4 1.441(4) .
C3 C9 1.521(3) .
C3 Fe1 2.083(2) .
C4 C5 1.420(4) .
C4 Fe1 2.054(2) .
C4 H4A 0.9500 .
C5 Fe1 2.062(2) .
C5 H5A 0.9500 .
C6 Si1 1.875(3) .
C6 H6A 0.9800 .
C6 H6B 0.9800 .
C6 H6C 0.9800 .
C7 Si1 1.878(3) .
C7 H7A 0.9800 .
C7 H7B 0.9800 .
C7 H7C 0.9800 .
C8 Si1 1.865(3) .
C8 H8C 0.9800 .
C8 H8B 0.9800 .
C8 H8A 0.9800 .
C9 C12 1.537(4) .
C9 C10 1.537(4) .
C9 C11 1.556(4) .
C10 H10A 0.9800 .
C10 H10B 0.9800 .
C10 H10C 0.9800 .
C11 H11A 0.9800 .
C11 H11B 0.9800 .
C11 H11C 0.9800 .
C12 H12C 0.9800 .
C12 H12B 0.9800 .
C12 H12A 0.9800 .
C13 C17 1.438(3) .
C13 C14 1.445(4) .
C13 Si2 1.874(3) .
C13 Fe2 2.075(2) .
C14 C15 1.430(3) .
C14 Fe2 2.085(2) .
C14 H14A 0.9500 .
C15 C16 1.439(4) .
C15 C21 1.525(4) .
C15 Fe2 2.116(2) .
C16 C17 1.413(4) .
C16 Fe2 2.063(2) .
C16 H16A 0.9500 .
C17 Fe2 2.043(2) .
C17 H17A 0.9500 .
C18 Si2 1.863(3) .
C18 H18A 0.9800 .
C18 H18B 0.9800 .
C18 H18C 0.9800 .
C19 Si2 1.876(3) .
C19 H19A 0.9800 .
C19 H19B 0.9800 .
C19 H19C 0.9800 .
C20 Si2 1.872(3) .
C20 H20C 0.9800 .
C20 H20B 0.9800 .
C20 H20A 0.9800 .
C21 C23 1.540(4) .
C21 C24 1.542(4) .
C21 C22 1.548(4) .
C22 H22A 0.9800 .
C22 H22B 0.9800 .
C22 H22C 0.9800 .
C23 H23A 0.9800 .
C23 H23B 0.9800 .
C23 H23C 0.9800 .
C24 H24A 0.9800 .
C24 H24B 0.9800 .
C24 H24C 0.9800 .
Fe1 C4 2.054(2) 3_455
Fe1 C5 2.062(2) 3_455
Fe1 C2 2.080(2) 3_455
Fe1 C3 2.083(2) 3_455
Fe1 C1 2.095(3) 3_455
Fe2 C17 2.043(2) 3_445
Fe2 C16 2.063(2) 3_445
Fe2 C13 2.075(2) 3_445
Fe2 C14 2.085(2) 3_445
Fe2 C15 2.116(2) 3_445
